data_7708510
loop_
_publ_author_name
'Elsby, Matthew'
'Kim, Scott Y. H.'
'Steinmann, Stephan'
'Baker, R. Tom'

_publ_section_title
;
 Same ligand, three first-row metals: Comparing M-amido bifunctional
 reactivity (Mn, Fe, Co)
;
_journal_name_full 'Dalton Transactions'
_journal_paper_doi 10.1039/D1DT02637B
_journal_year 2021
_chemical_formula_sum 'C30 H32 Co N2 S4'
_chemical_formula_weight 607.74
_space_group_crystal_system monoclinic
_space_group_IT_number 14
_space_group_name_Hall '-P 2yn'
_space_group_name_H-M_alt 'P 1 21/n 1'
_atom_sites_solution_hydrogens geom
_audit_creation_method SHELXL-2014/7
_audit_update_record
;
2021-06-11 deposited with the CCDC.	2021-10-05 downloaded from the CCDC.
;
_cell_angle_alpha 90
_cell_angle_beta 107.760(2)
_cell_angle_gamma 90
_cell_formula_units_Z 4
_cell_length_a 14.3526(5)
_cell_length_b 10.3708(4)
_cell_length_c 19.8110(6)
_cell_measurement_reflns_used 5011
_cell_measurement_temperature 200(2)
_cell_measurement_theta_max 25.95
_cell_measurement_theta_min 2.96
_cell_volume 2808.29(17)
_computing_cell_refinement 'APEX II, Bruker (2009)'
_computing_data_collection 'APEX II, Bruker (2009)'
_computing_data_reduction 'XPREP, Bruker (2009)'
_computing_molecular_graphics 'Mercury (Macrae et al., 2008)'
_computing_publication_material 'CIFTAB (Sheldrick, 1997)'
_computing_structure_refinement 'SHELXL-2014/7 (Sheldrick, 2014)'
_computing_structure_solution 'SHELXS-03 (Sheldrick, 2003)'
_diffrn_ambient_temperature 200(2)
_diffrn_measured_fraction_theta_full 0.999
_diffrn_measured_fraction_theta_max 0.995
_diffrn_measurement_device_type 'Bruker APEX-II CCD'
_diffrn_measurement_method '\f and \w scans'
_diffrn_radiation_type MoK\a
_diffrn_radiation_wavelength 0.71073
_diffrn_reflns_av_R_equivalents 0.0516
_diffrn_reflns_av_unetI/netI 0.0523
_diffrn_reflns_Laue_measured_fraction_full 0.999
_diffrn_reflns_Laue_measured_fraction_max 0.995
_diffrn_reflns_limit_h_max 19
_diffrn_reflns_limit_h_min -19
_diffrn_reflns_limit_k_max 13
_diffrn_reflns_limit_k_min -13
_diffrn_reflns_limit_l_max 21
_diffrn_reflns_limit_l_min -26
_diffrn_reflns_number 27717
_diffrn_reflns_point_group_measured_fraction_full 0.999
_diffrn_reflns_point_group_measured_fraction_max 0.995
_diffrn_reflns_theta_full 25.242
_diffrn_reflns_theta_max 28.379
_diffrn_reflns_theta_min 2.241
_exptl_absorpt_coefficient_mu 0.932
_exptl_absorpt_correction_T_max 0.7457
_exptl_absorpt_correction_T_min 0.6737
_exptl_absorpt_correction_type multi-scan
_exptl_absorpt_process_details 'SADABS, Bruker (2003)'
_exptl_crystal_colour purple
_exptl_crystal_density_diffrn 1.437
_exptl_crystal_description 'hexagonal plate'
_exptl_crystal_F_000 1268
_exptl_crystal_size_max 0.542
_exptl_crystal_size_mid 0.211
_exptl_crystal_size_min 0.064
_refine_diff_density_max 0.358
_refine_diff_density_min -0.319
_refine_diff_density_rms 0.068
_refine_ls_extinction_method none
_refine_ls_goodness_of_fit_ref 1.012
_refine_ls_hydrogen_treatment constr
_refine_ls_matrix_type full
_refine_ls_number_parameters 338
_refine_ls_number_reflns 7003
_refine_ls_number_restraints 0
_refine_ls_restrained_S_all 1.012
_refine_ls_R_factor_all 0.0783
_refine_ls_R_factor_gt 0.0424
_refine_ls_shift/su_max 0.002
_refine_ls_shift/su_mean 0.000
_refine_ls_structure_factor_coef Fsqd
_refine_ls_weighting_details 'w=1/[\s^2^(Fo^2^)+(0.0465P)^2^+0.9434P] where P=(Fo^2^+2Fc^2^)/3'
_refine_ls_weighting_scheme calc
_refine_ls_wR_factor_gt 0.0920
_refine_ls_wR_factor_ref 0.1076
_reflns_Friedel_coverage 0.000
_reflns_number_gt 4794
_reflns_number_total 7003
_reflns_threshold_expression 'I > 2\s(I)'
_cod_data_source_file d1dt02637b2.cif
_cod_data_source_block shelx
_cod_original_sg_symbol_H-M 'P 21/n'
_cod_database_code 7708510
_shelx_shelxl_version_number 2014/7
_shelx_space_group_comment
;
The symmetry employed for this shelxl refinement is uniquely defined
by the following loop, which should always be used as a source of
symmetry information in preference to the above space-group names.
They are only intended as comments.
;
_shelx_estimated_absorpt_t_min 0.632
_shelx_estimated_absorpt_t_max 0.943

loop_
_space_group_symop_operation_xyz
'x, y, z'
'-x+1/2, y+1/2, -z+1/2'
'-x, -y, -z'
'x-1/2, -y-1/2, z-1/2'

loop_
_atom_site_label
_atom_site_type_symbol
_atom_site_fract_x
_atom_site_fract_y
_atom_site_fract_z
_atom_site_U_iso_or_equiv
_atom_site_adp_type
_atom_site_occupancy
_atom_site_site_symmetry_order
_atom_site_calc_flag
_atom_site_refinement_flags_posn
_atom_site_refinement_flags_adp
_atom_site_refinement_flags_occupancy
_atom_site_disorder_assembly
_atom_site_disorder_group
Co1 Co 0.49785(2) 0.49195(3) 0.74537(2) 0.02807(10) Uani 1 1 d . . . . .
C1 C 0.5212(3) 0.1687(3) 0.69190(16) 0.0515(8) Uani 1 1 d . . . . .
H1A H 0.5380 0.0796 0.7074 0.077 Uiso 1 1 calc R U . . .
H1B H 0.5459 0.1883 0.6521 0.077 Uiso 1 1 calc R U . . .
H1C H 0.4499 0.1791 0.6769 0.077 Uiso 1 1 calc R U . . .
S2 S 0.57561(5) 0.27673(6) 0.76395(4) 0.03234(16) Uani 1 1 d . . . . .
C3 C 0.51125(18) 0.2327(2) 0.82385(13) 0.0295(5) Uani 1 1 d . . . . .
C4 C 0.5469(2) 0.1338(3) 0.87091(14) 0.0376(6) Uani 1 1 d . . . . .
H4 H 0.6084 0.0964 0.8738 0.045 Uiso 1 1 calc R U . . .
C5 C 0.4950(2) 0.0880(3) 0.91379(15) 0.0432(7) Uani 1 1 d . . . . .
H5 H 0.5203 0.0207 0.9468 0.052 Uiso 1 1 calc R U . . .
C6 C 0.4045(2) 0.1433(3) 0.90738(14) 0.0402(7) Uani 1 1 d . . . . .
H6 H 0.3660 0.1098 0.9348 0.048 Uiso 1 1 calc R U . . .
C7 C 0.3693(2) 0.2450(2) 0.86243(14) 0.0336(6) Uani 1 1 d . . . . .
H7 H 0.3074 0.2808 0.8600 0.040 Uiso 1 1 calc R U . . .
C8 C 0.42238(17) 0.2979(2) 0.81983(13) 0.0276(5) Uani 1 1 d . . . . .
N9 N 0.39721(14) 0.40258(19) 0.77651(11) 0.0287(5) Uani 1 1 d . . . . .
C10 C 0.30006(17) 0.4600(2) 0.76621(14) 0.0322(6) Uani 1 1 d . . . . .
H10A H 0.2535 0.3907 0.7679 0.039 Uiso 1 1 calc R U . . .
H10B H 0.2773 0.4995 0.7185 0.039 Uiso 1 1 calc R U . . .
C11 C 0.29851(18) 0.5613(3) 0.82074(14) 0.0337(6) Uani 1 1 d . . . . .
C12 C 0.2502(2) 0.5417(3) 0.87069(16) 0.0439(7) Uani 1 1 d . . . . .
H12 H 0.2150 0.4637 0.8696 0.053 Uiso 1 1 calc R U . . .
C13 C 0.2519(2) 0.6327(3) 0.92228(17) 0.0546(9) Uani 1 1 d . . . . .
H13 H 0.2182 0.6174 0.9560 0.066 Uiso 1 1 calc R U . . .
C14 C 0.3029(3) 0.7455(3) 0.92400(18) 0.0562(9) Uani 1 1 d . . . . .
H14 H 0.3061 0.8073 0.9600 0.067 Uiso 1 1 calc R U . . .
C15 C 0.3494(2) 0.7696(3) 0.87391(16) 0.0485(8) Uani 1 1 d . . . . .
H15 H 0.3830 0.8488 0.8748 0.058 Uiso 1 1 calc R U . . .
C16 C 0.34750(19) 0.6785(3) 0.82208(14) 0.0354(6) Uani 1 1 d . . . . .
S17 S 0.39952(5) 0.70465(6) 0.75308(4) 0.03683(17) Uani 1 1 d . . . . .
C18 C 0.4710(2) 0.8489(3) 0.77745(18) 0.0488(8) Uani 1 1 d . . . . .
H18A H 0.4275 0.9224 0.7759 0.073 Uiso 1 1 calc R U . . .
H18B H 0.5084 0.8635 0.7442 0.073 Uiso 1 1 calc R U . . .
H18C H 0.5162 0.8396 0.8255 0.073 Uiso 1 1 calc R U . . .
C21 C 0.4391(3) 0.4132(3) 0.56385(16) 0.0532(8) Uani 1 1 d . . . . .
H21A H 0.4227 0.4475 0.5155 0.080 Uiso 1 1 calc R U . . .
H21B H 0.4048 0.3314 0.5633 0.080 Uiso 1 1 calc R U . . .
H21C H 0.5098 0.3990 0.5824 0.080 Uiso 1 1 calc R U . . .
S22 S 0.40222(5) 0.52691(7) 0.61956(4) 0.03850(17) Uani 1 1 d . . . . .
C23 C 0.4762(2) 0.6612(3) 0.61260(14) 0.0410(7) Uani 1 1 d . . . . .
C24 C 0.4423(3) 0.7458(3) 0.55703(17) 0.0645(11) Uani 1 1 d . . . . .
H24 H 0.3778 0.7356 0.5256 0.077 Uiso 1 1 calc R U . . .
C25 C 0.4990(3) 0.8436(3) 0.54623(19) 0.0832(14) Uani 1 1 d . . . . .
H25 H 0.4744 0.9025 0.5083 0.100 Uiso 1 1 calc R U . . .
C26 C 0.5935(3) 0.8557(3) 0.59164(17) 0.0660(11) Uani 1 1 d . . . . .
H26 H 0.6348 0.9214 0.5833 0.079 Uiso 1 1 calc R U . . .
C27 C 0.6282(2) 0.7750(3) 0.64806(15) 0.0446(7) Uani 1 1 d . . . . .
H27 H 0.6928 0.7874 0.6788 0.053 Uiso 1 1 calc R U . . .
C28 C 0.57129(19) 0.6732(2) 0.66239(13) 0.0317(6) Uani 1 1 d . . . . .
N29 N 0.59875(14) 0.5902(2) 0.71832(10) 0.0283(5) Uani 1 1 d . . . . .
C30 C 0.69861(17) 0.6012(2) 0.76635(12) 0.0281(5) Uani 1 1 d . . . . .
H30A H 0.7422 0.6299 0.7390 0.034 Uiso 1 1 calc R U . . .
H30B H 0.7211 0.5151 0.7863 0.034 Uiso 1 1 calc R U . . .
C31 C 0.70721(17) 0.6949(2) 0.82674(12) 0.0270(5) Uani 1 1 d . . . . .
C32 C 0.75017(18) 0.8160(2) 0.82887(13) 0.0310(6) Uani 1 1 d . . . . .
H32 H 0.7772 0.8395 0.7924 0.037 Uiso 1 1 calc R U . . .
C33 C 0.75446(19) 0.9025(3) 0.88262(14) 0.0362(6) Uani 1 1 d . . . . .
H33 H 0.7843 0.9844 0.8831 0.043 Uiso 1 1 calc R U . . .
C34 C 0.7153(2) 0.8699(3) 0.93553(14) 0.0376(6) Uani 1 1 d . . . . .
H34 H 0.7171 0.9299 0.9721 0.045 Uiso 1 1 calc R U . . .
C35 C 0.6732(2) 0.7495(3) 0.93560(13) 0.0347(6) Uani 1 1 d . . . . .
H35 H 0.6468 0.7266 0.9725 0.042 Uiso 1 1 calc R U . . .
C36 C 0.66978(17) 0.6626(2) 0.88155(13) 0.0278(5) Uani 1 1 d . . . . .
S37 S 0.62053(5) 0.50541(6) 0.87924(3) 0.03186(15) Uani 1 1 d . . . . .
C38 C 0.5534(2) 0.5120(3) 0.94186(14) 0.0408(7) Uani 1 1 d . . . . .
H38A H 0.5984 0.5296 0.9892 0.061 Uiso 1 1 calc R U . . .
H38B H 0.5206 0.4292 0.9422 0.061 Uiso 1 1 calc R U . . .
H38C H 0.5044 0.5808 0.9284 0.061 Uiso 1 1 calc R U . . .

loop_
_atom_site_aniso_label
_atom_site_aniso_U_11
_atom_site_aniso_U_22
_atom_site_aniso_U_33
_atom_site_aniso_U_23
_atom_site_aniso_U_13
_atom_site_aniso_U_12
Co1 0.02458(17) 0.02470(18) 0.0351(2) 0.00424(14) 0.00938(14) -0.00304(14)
C1 0.068(2) 0.0401(17) 0.0533(19) -0.0110(14) 0.0286(17) -0.0124(16)
S2 0.0299(3) 0.0266(3) 0.0444(4) 0.0009(3) 0.0172(3) 0.0006(3)
C3 0.0310(13) 0.0224(12) 0.0376(14) 0.0014(10) 0.0142(11) -0.0008(10)
C4 0.0417(16) 0.0305(14) 0.0412(15) 0.0040(12) 0.0137(13) 0.0087(12)
C5 0.060(2) 0.0318(15) 0.0392(16) 0.0084(12) 0.0174(14) 0.0072(14)
C6 0.0562(19) 0.0311(15) 0.0416(16) 0.0025(12) 0.0275(14) -0.0068(13)
C7 0.0332(14) 0.0285(14) 0.0439(15) -0.0014(11) 0.0190(12) -0.0016(11)
C8 0.0276(13) 0.0219(12) 0.0333(13) 0.0011(10) 0.0092(10) -0.0034(10)
N9 0.0229(10) 0.0224(10) 0.0415(12) 0.0035(9) 0.0111(9) -0.0008(8)
C10 0.0201(12) 0.0323(14) 0.0430(15) 0.0023(11) 0.0078(11) -0.0011(10)
C11 0.0229(12) 0.0310(14) 0.0449(15) 0.0023(12) 0.0068(11) 0.0061(11)
C12 0.0354(15) 0.0457(17) 0.0521(18) 0.0042(14) 0.0156(14) 0.0112(13)
C13 0.054(2) 0.064(2) 0.0505(19) 0.0060(16) 0.0221(16) 0.0229(18)
C14 0.063(2) 0.053(2) 0.0503(19) -0.0097(16) 0.0129(17) 0.0168(17)
C15 0.0470(18) 0.0346(16) 0.0562(19) -0.0069(14) 0.0043(15) 0.0075(14)
C16 0.0267(13) 0.0290(14) 0.0467(16) 0.0023(12) 0.0058(12) 0.0089(11)
S17 0.0288(3) 0.0238(3) 0.0566(4) 0.0018(3) 0.0112(3) 0.0005(3)
C18 0.0371(16) 0.0261(14) 0.079(2) -0.0007(14) 0.0109(16) -0.0023(12)
C21 0.063(2) 0.0475(19) 0.0502(18) -0.0040(15) 0.0190(16) -0.0171(16)
S22 0.0355(4) 0.0386(4) 0.0353(4) 0.0041(3) 0.0019(3) -0.0123(3)
C23 0.0411(16) 0.0356(15) 0.0392(15) 0.0082(12) 0.0018(12) -0.0138(13)
C24 0.062(2) 0.054(2) 0.055(2) 0.0238(16) -0.0169(16) -0.0210(17)
C25 0.091(3) 0.059(2) 0.068(2) 0.0405(19) -0.023(2) -0.035(2)
C26 0.077(3) 0.052(2) 0.056(2) 0.0210(16) 0.0020(18) -0.0368(19)
C27 0.0464(17) 0.0397(16) 0.0411(16) 0.0063(13) 0.0037(13) -0.0180(14)
C28 0.0314(14) 0.0292(14) 0.0333(14) 0.0011(11) 0.0081(11) -0.0084(11)
N29 0.0244(11) 0.0302(11) 0.0296(11) 0.0039(9) 0.0070(9) -0.0044(9)
C30 0.0240(12) 0.0296(13) 0.0324(13) 0.0005(10) 0.0113(10) -0.0010(10)
C31 0.0183(11) 0.0288(13) 0.0320(13) 0.0013(10) 0.0051(10) 0.0012(10)
C32 0.0282(13) 0.0306(14) 0.0343(14) 0.0001(11) 0.0097(11) -0.0013(11)
C33 0.0331(14) 0.0285(14) 0.0432(16) 0.0007(12) 0.0062(12) -0.0030(11)
C34 0.0413(16) 0.0333(15) 0.0352(15) -0.0045(11) 0.0071(12) 0.0028(12)
C35 0.0366(15) 0.0377(15) 0.0298(13) -0.0007(11) 0.0102(11) 0.0014(12)
C36 0.0233(12) 0.0288(13) 0.0296(13) 0.0024(10) 0.0054(10) 0.0008(10)
S37 0.0325(3) 0.0319(3) 0.0323(3) 0.0027(3) 0.0115(3) -0.0034(3)
C38 0.0375(15) 0.0518(18) 0.0356(15) 0.0050(13) 0.0150(12) -0.0070(14)

loop_
_atom_type_symbol
_atom_type_description
_atom_type_scat_dispersion_real
_atom_type_scat_dispersion_imag
_atom_type_scat_source
C C 0.0033 0.0016 'International Tables Vol C Tables 4.2.6.8 and 6.1.1.4'
H H 0.0000 0.0000 'International Tables Vol C Tables 4.2.6.8 and 6.1.1.4'
N N 0.0061 0.0033 'International Tables Vol C Tables 4.2.6.8 and 6.1.1.4'
S S 0.1246 0.1234 'International Tables Vol C Tables 4.2.6.8 and 6.1.1.4'
Co Co 0.3494 0.9721 'International Tables Vol C Tables 4.2.6.8 and 6.1.1.4'

loop_
_geom_angle_atom_site_label_1
_geom_angle_atom_site_label_2
_geom_angle_atom_site_label_3
_geom_angle
_geom_angle_site_symmetry_1
_geom_angle_site_symmetry_3
_geom_angle_publ_flag
N9 Co1 N29 176.46(8) . . ?
N9 Co1 S2 82.48(6) . . ?
N29 Co1 S2 99.85(6) . . ?
N9 Co1 S22 98.63(6) . . ?
N29 Co1 S22 83.03(6) . . ?
S2 Co1 S22 111.61(3) . . ?
N9 Co1 S17 85.36(6) . . ?
N29 Co1 S17 91.94(6) . . ?
S2 Co1 S17 165.41(3) . . ?
S22 Co1 S17 78.15(3) . . ?
N9 Co1 S37 92.15(6) . . ?
N29 Co1 S37 85.84(6) . . ?
S2 Co1 S37 76.77(2) . . ?
S22 Co1 S37 167.06(3) . . ?
S17 Co1 S37 95.71(2) . . ?
S2 C1 H1A 109.5 . . ?
S2 C1 H1B 109.5 . . ?
H1A C1 H1B 109.5 . . ?
S2 C1 H1C 109.5 . . ?
H1A C1 H1C 109.5 . . ?
H1B C1 H1C 109.5 . . ?
C3 S2 C1 100.52(13) . . ?
C3 S2 Co1 91.62(8) . . ?
C1 S2 Co1 112.21(12) . . ?
C4 C3 C8 122.2(2) . . ?
C4 C3 S2 118.9(2) . . ?
C8 C3 S2 118.80(18) . . ?
C5 C4 C3 121.1(3) . . ?
C5 C4 H4 119.4 . . ?
C3 C4 H4 119.4 . . ?
C4 C5 C6 118.0(3) . . ?
C4 C5 H5 121.0 . . ?
C6 C5 H5 121.0 . . ?
C7 C6 C5 121.6(3) . . ?
C7 C6 H6 119.2 . . ?
C5 C6 H6 119.2 . . ?
C6 C7 C8 121.9(3) . . ?
C6 C7 H7 119.1 . . ?
C8 C7 H7 119.1 . . ?
N9 C8 C7 126.8(2) . . ?
N9 C8 C3 118.3(2) . . ?
C7 C8 C3 114.9(2) . . ?
C8 N9 C10 117.9(2) . . ?
C8 N9 Co1 119.61(16) . . ?
C10 N9 Co1 121.39(16) . . ?
N9 C10 C11 113.7(2) . . ?
N9 C10 H10A 108.8 . . ?
C11 C10 H10A 108.8 . . ?
N9 C10 H10B 108.8 . . ?
C11 C10 H10B 108.8 . . ?
H10A C10 H10B 107.7 . . ?
C12 C11 C16 118.1(3) . . ?
C12 C11 C10 121.9(3) . . ?
C16 C11 C10 120.0(2) . . ?
C11 C12 C13 121.8(3) . . ?
C11 C12 H12 119.1 . . ?
C13 C12 H12 119.1 . . ?
C14 C13 C12 119.1(3) . . ?
C14 C13 H13 120.4 . . ?
C12 C13 H13 120.4 . . ?
C13 C14 C15 120.5(3) . . ?
C13 C14 H14 119.7 . . ?
C15 C14 H14 119.7 . . ?
C14 C15 C16 120.3(3) . . ?
C14 C15 H15 119.9 . . ?
C16 C15 H15 119.9 . . ?
C15 C16 C11 120.1(3) . . ?
C15 C16 S17 123.3(2) . . ?
C11 C16 S17 116.5(2) . . ?
C16 S17 C18 105.17(15) . . ?
C16 S17 Co1 105.96(9) . . ?
C18 S17 Co1 116.03(10) . . ?
S17 C18 H18A 109.5 . . ?
S17 C18 H18B 109.5 . . ?
H18A C18 H18B 109.5 . . ?
S17 C18 H18C 109.5 . . ?
H18A C18 H18C 109.5 . . ?
H18B C18 H18C 109.5 . . ?
S22 C21 H21A 109.5 . . ?
S22 C21 H21B 109.5 . . ?
H21A C21 H21B 109.5 . . ?
S22 C21 H21C 109.5 . . ?
H21A C21 H21C 109.5 . . ?
H21B C21 H21C 109.5 . . ?
C23 S22 C21 99.82(15) . . ?
C23 S22 Co1 91.82(9) . . ?
C21 S22 Co1 110.15(11) . . ?
C24 C23 C28 121.9(3) . . ?
C24 C23 S22 119.1(2) . . ?
C28 C23 S22 118.86(19) . . ?
C25 C24 C23 121.3(3) . . ?
C25 C24 H24 119.4 . . ?
C23 C24 H24 119.4 . . ?
C24 C25 C26 118.8(3) . . ?
C24 C25 H25 120.6 . . ?
C26 C25 H25 120.6 . . ?
C27 C26 C25 121.1(3) . . ?
C27 C26 H26 119.5 . . ?
C25 C26 H26 119.5 . . ?
C26 C27 C28 122.3(3) . . ?
C26 C27 H27 118.9 . . ?
C28 C27 H27 118.9 . . ?
N29 C28 C27 126.4(2) . . ?
N29 C28 C23 119.1(2) . . ?
C27 C28 C23 114.6(2) . . ?
C28 N29 C30 117.5(2) . . ?
C28 N29 Co1 119.51(17) . . ?
C30 N29 Co1 121.20(15) . . ?
N29 C30 C31 113.0(2) . . ?
N29 C30 H30A 109.0 . . ?
C31 C30 H30A 109.0 . . ?
N29 C30 H30B 109.0 . . ?
C31 C30 H30B 109.0 . . ?
H30A C30 H30B 107.8 . . ?
C36 C31 C32 117.8(2) . . ?
C36 C31 C30 120.2(2) . . ?
C32 C31 C30 122.0(2) . . ?
C33 C32 C31 121.6(2) . . ?
C33 C32 H32 119.2 . . ?
C31 C32 H32 119.2 . . ?
C34 C33 C32 119.7(3) . . ?
C34 C33 H33 120.1 . . ?
C32 C33 H33 120.1 . . ?
C33 C34 C35 120.1(3) . . ?
C33 C34 H34 119.9 . . ?
C35 C34 H34 119.9 . . ?
C34 C35 C36 119.8(3) . . ?
C34 C35 H35 120.1 . . ?
C36 C35 H35 120.1 . . ?
C35 C36 C31 120.9(2) . . ?
C35 C36 S37 122.5(2) . . ?
C31 C36 S37 116.57(19) . . ?
C36 S37 C38 103.99(13) . . ?
C36 S37 Co1 102.02(8) . . ?
C38 S37 Co1 110.79(10) . . ?
S37 C38 H38A 109.5 . . ?
S37 C38 H38B 109.5 . . ?
H38A C38 H38B 109.5 . . ?
S37 C38 H38C 109.5 . . ?
H38A C38 H38C 109.5 . . ?
H38B C38 H38C 109.5 . . ?

loop_
_geom_bond_atom_site_label_1
_geom_bond_atom_site_label_2
_geom_bond_distance
_geom_bond_site_symmetry_2
_geom_bond_publ_flag
Co1 N9 1.967(2) . ?
Co1 N29 1.974(2) . ?
Co1 S2 2.4723(7) . ?
Co1 S22 2.4780(7) . ?
Co1 S17 2.6481(7) . ?
Co1 S37 2.7027(7) . ?
C1 S2 1.795(3) . ?
C1 H1A 0.9800 . ?
C1 H1B 0.9800 . ?
C1 H1C 0.9800 . ?
S2 C3 1.772(3) . ?
C3 C4 1.376(3) . ?
C3 C8 1.424(3) . ?
C4 C5 1.373(4) . ?
C4 H4 0.9500 . ?
C5 C6 1.390(4) . ?
C5 H5 0.9500 . ?
C6 C7 1.374(4) . ?
C6 H6 0.9500 . ?
C7 C8 1.409(3) . ?
C7 H7 0.9500 . ?
C8 N9 1.363(3) . ?
N9 C10 1.472(3) . ?
C10 C11 1.511(4) . ?
C10 H10A 0.9900 . ?
C10 H10B 0.9900 . ?
C11 C12 1.386(4) . ?
C11 C16 1.400(4) . ?
C12 C13 1.386(4) . ?
C12 H12 0.9500 . ?
C13 C14 1.375(5) . ?
C13 H13 0.9500 . ?
C14 C15 1.378(5) . ?
C14 H14 0.9500 . ?
C15 C16 1.390(4) . ?
C15 H15 0.9500 . ?
C16 S17 1.767(3) . ?
S17 C18 1.795(3) . ?
C18 H18A 0.9800 . ?
C18 H18B 0.9800 . ?
C18 H18C 0.9800 . ?
C21 S22 1.801(3) . ?
C21 H21A 0.9800 . ?
C21 H21B 0.9800 . ?
C21 H21C 0.9800 . ?
S22 C23 1.782(3) . ?
C23 C24 1.376(4) . ?
C23 C28 1.424(4) . ?
C24 C25 1.358(4) . ?
C24 H24 0.9500 . ?
C25 C26 1.386(5) . ?
C25 H25 0.9500 . ?
C26 C27 1.364(4) . ?
C26 H26 0.9500 . ?
C27 C28 1.415(4) . ?
C27 H27 0.9500 . ?
C28 N29 1.363(3) . ?
N29 C30 1.463(3) . ?
C30 C31 1.517(3) . ?
C30 H30A 0.9900 . ?
C30 H30B 0.9900 . ?
C31 C36 1.391(3) . ?
C31 C32 1.394(3) . ?
C32 C33 1.380(4) . ?
C32 H32 0.9500 . ?
C33 C34 1.374(4) . ?
C33 H33 0.9500 . ?
C34 C35 1.387(4) . ?
C34 H34 0.9500 . ?
C35 C36 1.389(3) . ?
C35 H35 0.9500 . ?
C36 S37 1.772(3) . ?
S37 C38 1.789(3) . ?
C38 H38A 0.9800 . ?
C38 H38B 0.9800 . ?
C38 H38C 0.9800 . ?

loop_
_geom_hbond_atom_site_label_D
_geom_hbond_atom_site_label_H
_geom_hbond_atom_site_label_A
_geom_hbond_distance_DH
_geom_hbond_distance_HA
_geom_hbond_distance_DA
_geom_hbond_angle_DHA
_geom_hbond_site_symmetry_A
C10 H10A S17 0.99 2.86 3.834(3) 169.5 2_546
C10 H10A S17 0.99 2.86 3.834(3) 169.5 2_546

loop_
_geom_torsion_atom_site_label_1
_geom_torsion_atom_site_label_2
_geom_torsion_atom_site_label_3
_geom_torsion_atom_site_label_4
_geom_torsion
_geom_torsion_site_symmetry_1
_geom_torsion_site_symmetry_2
_geom_torsion_site_symmetry_3
_geom_torsion_site_symmetry_4
_geom_torsion_publ_flag
C1 S2 C3 C4 87.8(2) . . . . ?
Co1 S2 C3 C4 -159.3(2) . . . . ?
C1 S2 C3 C8 -89.9(2) . . . . ?
Co1 S2 C3 C8 23.0(2) . . . . ?
C8 C3 C4 C5 3.7(4) . . . . ?
S2 C3 C4 C5 -173.8(2) . . . . ?
C3 C4 C5 C6 1.1(4) . . . . ?
C4 C5 C6 C7 -3.3(4) . . . . ?
C5 C6 C7 C8 0.8(4) . . . . ?
C6 C7 C8 N9 -176.1(2) . . . . ?
C6 C7 C8 C3 3.8(4) . . . . ?
C4 C3 C8 N9 173.9(2) . . . . ?
S2 C3 C8 N9 -8.5(3) . . . . ?
C4 C3 C8 C7 -6.0(4) . . . . ?
S2 C3 C8 C7 171.57(18) . . . . ?
C7 C8 N9 C10 -7.1(4) . . . . ?
C3 C8 N9 C10 173.0(2) . . . . ?
C7 C8 N9 Co1 161.0(2) . . . . ?
C3 C8 N9 Co1 -18.9(3) . . . . ?
C8 N9 C10 C11 88.2(3) . . . . ?
Co1 N9 C10 C11 -79.7(3) . . . . ?
N9 C10 C11 C12 -111.8(3) . . . . ?
N9 C10 C11 C16 67.7(3) . . . . ?
C16 C11 C12 C13 -1.9(4) . . . . ?
C10 C11 C12 C13 177.6(3) . . . . ?
C11 C12 C13 C14 -0.1(5) . . . . ?
C12 C13 C14 C15 1.9(5) . . . . ?
C13 C14 C15 C16 -1.7(5) . . . . ?
C14 C15 C16 C11 -0.3(4) . . . . ?
C14 C15 C16 S17 176.5(2) . . . . ?
C12 C11 C16 C15 2.0(4) . . . . ?
C10 C11 C16 C15 -177.4(2) . . . . ?
C12 C11 C16 S17 -174.99(19) . . . . ?
C10 C11 C16 S17 5.5(3) . . . . ?
C15 C16 S17 C18 11.5(3) . . . . ?
C11 C16 S17 C18 -171.6(2) . . . . ?
C15 C16 S17 Co1 134.9(2) . . . . ?
C11 C16 S17 Co1 -48.2(2) . . . . ?
C21 S22 C23 C24 86.2(3) . . . . ?
Co1 S22 C23 C24 -163.0(3) . . . . ?
C21 S22 C23 C28 -90.1(3) . . . . ?
Co1 S22 C23 C28 20.7(2) . . . . ?
C28 C23 C24 C25 1.4(6) . . . . ?
S22 C23 C24 C25 -174.7(3) . . . . ?
C23 C24 C25 C26 1.3(7) . . . . ?
C24 C25 C26 C27 -2.8(7) . . . . ?
C25 C26 C27 C28 1.6(6) . . . . ?
C26 C27 C28 N29 -178.1(3) . . . . ?
C26 C27 C28 C23 1.0(5) . . . . ?
C24 C23 C28 N29 176.7(3) . . . . ?
S22 C23 C28 N29 -7.1(4) . . . . ?
C24 C23 C28 C27 -2.5(4) . . . . ?
S22 C23 C28 C27 173.6(2) . . . . ?
C27 C28 N29 C30 -3.9(4) . . . . ?
C23 C28 N29 C30 176.9(2) . . . . ?
C27 C28 N29 Co1 161.2(2) . . . . ?
C23 C28 N29 Co1 -17.9(3) . . . . ?
C28 N29 C30 C31 89.2(3) . . . . ?
Co1 N29 C30 C31 -75.6(2) . . . . ?
N29 C30 C31 C36 72.2(3) . . . . ?
N29 C30 C31 C32 -106.3(3) . . . . ?
C36 C31 C32 C33 -1.0(4) . . . . ?
C30 C31 C32 C33 177.6(2) . . . . ?
C31 C32 C33 C34 -0.3(4) . . . . ?
C32 C33 C34 C35 1.1(4) . . . . ?
C33 C34 C35 C36 -0.7(4) . . . . ?
C34 C35 C36 C31 -0.6(4) . . . . ?
C34 C35 C36 S37 178.1(2) . . . . ?
C32 C31 C36 C35 1.5(3) . . . . ?
C30 C31 C36 C35 -177.2(2) . . . . ?
C32 C31 C36 S37 -177.32(18) . . . . ?
C30 C31 C36 S37 4.1(3) . . . . ?
C35 C36 S37 C38 15.4(2) . . . . ?
C31 C36 S37 C38 -165.87(19) . . . . ?
C35 C36 S37 Co1 130.7(2) . . . . ?
C31 C36 S37 Co1 -50.59(19) . . . . ?
